data_4313165
loop_
_publ_author_name
'U. Anandhi'
'Todd Holbert'
'Dennis Lueng'
'Paul R. Sharp'

_publ_contact_author
;
 Paul R. Sharp
 Department of Chemistry
 University of Missouri
 Columbia, MO  65211
;
_publ_contact_author_email SharpP@missouri.edu
_publ_contact_author_fax 573-882-2754
_publ_contact_author_phone 573-882-7715
_publ_section_title
;
 Platinum and Palladium Imido and Oxo Complexes with Small Natural Bite
 Angle Diphosphine Ligands
;
_journal_name_full 'Inorganic Chemistry'
_journal_page_first 1282
_journal_page_last 1295
_journal_paper_doi 10.1021/ic025987f
_journal_volume 42
_journal_year 2003
_chemical_formula_sum 'C80 H100 B F4 Li N4 O8 P4 Pt2'
_chemical_formula_weight 1853.45
_chemical_name_systematic
; 
 ? 
;
_space_group_IT_number 130
_symmetry_cell_setting tetragonal
_symmetry_space_group_name_Hall '-P 4a 2ac'
_symmetry_space_group_name_H-M 'P 4/n c c :2'
_atom_sites_solution_hydrogens geom
_atom_sites_solution_primary direct
_atom_sites_solution_secondary difmap
_audit_creation_method SHELXL-97
_cell_angle_alpha 90.00
_cell_angle_beta 90.00
_cell_angle_gamma 90.00
_cell_formula_units_Z 8
_cell_length_a 24.3639(18)
_cell_length_b 24.3639(18)
_cell_length_c 28.208(3)
_cell_measurement_temperature 173(2)
_cell_volume 16744(2)
_computing_cell_refinement 'SMART (Bruker, 1998)'
_computing_data_collection 'SMART (Bruker, 1998)'
_computing_data_reduction 'SAINT (Bruker, 1998)'
_computing_molecular_graphics
;
 ORTEP (Johnson, 1976), ORTEP 3 for Windows
 L. J. Farrugia, 1997' 
;
_computing_publication_material 'CIFTAB (Sheldrick, 1997)'
_computing_structure_refinement
;
 SHELXL-97 (Sheldrick, 1997), L. J. Barbour, X-Seed - Graphical Interface to
 SHELX-97 and POV-Ray, 1999
;
_computing_structure_solution 'SHELXS-97 (Sheldrick, 1990)'
_diffrn_ambient_temperature 173(2)
_diffrn_measured_fraction_theta_full 0.999
_diffrn_measured_fraction_theta_max 0.999
_diffrn_measurement_device_type 'CCD area detector'
_diffrn_measurement_method 'phi and omega scans'
_diffrn_radiation_monochromator graphite
_diffrn_radiation_source 'sealed tube'
_diffrn_radiation_type MoK\a
_diffrn_radiation_wavelength 0.71073
_diffrn_reflns_av_R_equivalents 0.0953
_diffrn_reflns_av_sigmaI/netI 0.0576
_diffrn_reflns_limit_h_max 31
_diffrn_reflns_limit_h_min -25
_diffrn_reflns_limit_k_max 31
_diffrn_reflns_limit_k_min -30
_diffrn_reflns_limit_l_max 25
_diffrn_reflns_limit_l_min -36
_diffrn_reflns_number 99704
_diffrn_reflns_theta_full 27.12
_diffrn_reflns_theta_max 27.12
_diffrn_reflns_theta_min 1.67
_exptl_absorpt_coefficient_mu 3.477
_exptl_absorpt_correction_T_max 0.6236
_exptl_absorpt_correction_T_min 0.3368
_exptl_absorpt_correction_type multi-scan
_exptl_absorpt_process_details
;
 Data were corrected for decay and absorption using the program SADABS 
 based on the method of R.H. Blessing (Acta Cryst. A51, 33-38, 1995).   
;
_exptl_crystal_colour yellow
_exptl_crystal_density_diffrn 1.470
_exptl_crystal_density_method 'not measured'
_exptl_crystal_description plate
_exptl_crystal_F_000 7456
_exptl_crystal_size_max 0.40
_exptl_crystal_size_mid 0.20
_exptl_crystal_size_min 0.15
_refine_diff_density_max 1.511
_refine_diff_density_min -0.961
_refine_diff_density_rms 0.148
_refine_ls_extinction_method none
_refine_ls_goodness_of_fit_ref 1.088
_refine_ls_hydrogen_treatment mixed
_refine_ls_matrix_type full
_refine_ls_number_parameters 515
_refine_ls_number_reflns 9265
_refine_ls_number_restraints 0
_refine_ls_restrained_S_all 1.088
_refine_ls_R_factor_all 0.1168
_refine_ls_R_factor_gt 0.0441
_refine_ls_shift/su_max 0.044
_refine_ls_shift/su_mean 0.002
_refine_ls_structure_factor_coef Fsqd
_refine_ls_weighting_details 'calc w=1/[\s^2^(Fo^2^)+(0.0472P)^2^+94.6557P] where P=(Fo^2^+2Fc^2^)/3'
_refine_ls_weighting_scheme calc
_refine_ls_wR_factor_gt 0.0989
_refine_ls_wR_factor_ref 0.1382
_reflns_number_gt 5299
_reflns_number_total 9265
_reflns_threshold_expression >2sigma(I)
_cod_data_source_file ic025987f-2_s1_6.cif
_cod_data_source_block '[{Pt(_-N-4-tol)(dppma)}2.Li(DME)](BF4)_9_(M=Pt;Ar=4-tol)'
_cod_depositor_comments
;
The following automatic conversions were performed:

'_symmetry_cell_setting' value 'Tetragonal' changed to 'tetragonal'
according to the built-in table from CIF Core dictionary named
'cif_core.dic' version 2.4.1 from 2010-06-29.

Automatic conversion script
Id: cif_fix_values 1646 2011-03-28 12:23:43Z adriana 
;
_cod_original_sg_symbol_H-M 'P 4/n c c'
_cod_database_code 4313165

loop_
_symmetry_equiv_pos_as_xyz
'x, y, z'
'-y+1/2, x, z'
'-x+1/2, -y+1/2, z'
'y, -x+1/2, z'
'x+1/2, -y, -z+1/2'
'-x, y+1/2, -z+1/2'
'y+1/2, x+1/2, -z+1/2'
'-y, -x, -z+1/2'
'-x, -y, -z'
'y-1/2, -x, -z'
'x-1/2, y-1/2, -z'
'-y, x-1/2, -z'
'-x-1/2, y, z-1/2'
'x, -y-1/2, z-1/2'
'-y-1/2, -x-1/2, z-1/2'
'y, x, z-1/2'

loop_
_atom_site_label
_atom_site_type_symbol
_atom_site_fract_x
_atom_site_fract_y
_atom_site_fract_z
_atom_site_U_iso_or_equiv
_atom_site_adp_type
_atom_site_occupancy
_atom_site_symmetry_multiplicity
_atom_site_calc_flag
_atom_site_refinement_flags
_atom_site_disorder_assembly
_atom_site_disorder_group
Pt1 Pt 0.473755(12) 0.054046(12) 0.237721(10) 0.03095(10) Uani 1 1 d . . .
P1 P 0.44916(8) 0.13322(8) 0.27162(7) 0.0340(5) Uani 1 1 d . . .
F1 F 0.7506(7) 0.2061(4) 0.2785(5) 0.234(7) Uani 1 1 d . . .
O1 O 0.4372(3) -0.1377(3) 0.2586(3) 0.068(2) Uani 1 1 d . . .
N1 N 0.4986(3) -0.0189(2) 0.2075(2) 0.0342(15) Uani 1 1 d . . .
C1 C 0.4739(5) -0.1691(5) 0.2853(6) 0.104(5) Uani 1 1 d . . .
H1A H 0.4655 -0.1647 0.3191 0.156 Uiso 1 1 calc R . .
H1B H 0.5115 -0.1567 0.2792 0.156 Uiso 1 1 calc R . .
H1C H 0.4703 -0.2078 0.2765 0.156 Uiso 1 1 calc R . .
B1 B 0.7500 0.2500 0.2500 0.148(18) Uiso 1 4 d S . .
Li1 Li 0.4431(6) -0.0569(6) 0.2500 0.044(5) Uani 1 2 d S . .
P2 P 0.45322(9) 0.11448(9) 0.18049(7) 0.0371(5) Uani 1 1 d . . .
F2 F 0.2500 0.2500 0.1419(7) 0.210(8) Uani 1.33 4 d SP . .
N2 N 0.4333(3) 0.1640(2) 0.2194(2) 0.0350(15) Uani 1 1 d . . .
C2 C 0.3814(4) -0.1521(4) 0.2666(4) 0.071(3) Uani 1 1 d . . .
H2A H 0.3710 -0.1442 0.2998 0.085 Uiso 1 1 calc R . .
H2B H 0.3757 -0.1917 0.2605 0.085 Uiso 1 1 calc R . .
B2 B 0.2500 0.2500 0.1902(9) 0.051(5) Uani 1 4 d S . .
F3 F 0.3031(11) 0.248(3) 0.2053(12) 0.097(16) Uani 0.33 1 d P . .
C3 C 0.4227(4) 0.2224(3) 0.2108(3) 0.049(2) Uani 1 1 d . . .
H3A H 0.4338 0.2318 0.1784 0.073 Uiso 1 1 calc R . .
H3B H 0.4437 0.2445 0.2334 0.073 Uiso 1 1 calc R . .
H3C H 0.3834 0.2299 0.2148 0.073 Uiso 1 1 calc R . .
F4 F 0.277(3) 0.2071(18) 0.2043(15) 0.111(14) Uani 0.33 1 d P . .
C4 C 0.5126(3) -0.0265(3) 0.1600(3) 0.0352(18) Uani 1 1 d . . .
C5 C 0.4978(4) -0.0751(4) 0.1377(3) 0.050(2) Uani 1 1 d . . .
H5 H 0.4795 -0.1026 0.1555 0.060 Uiso 1 1 calc R . .
C6 C 0.5089(4) -0.0848(5) 0.0906(4) 0.060(3) Uani 1 1 d . . .
H6 H 0.4973 -0.1183 0.0767 0.072 Uiso 1 1 calc R . .
C7 C 0.5364(5) -0.0471(5) 0.0631(3) 0.066(3) Uani 1 1 d . . .
C8 C 0.5522(4) 0.0017(4) 0.0849(3) 0.058(3) Uani 1 1 d . . .
H8 H 0.5706 0.0289 0.0668 0.070 Uiso 1 1 calc R . .
C9 C 0.5416(3) 0.0112(4) 0.1324(3) 0.043(2) Uani 1 1 d . . .
H9 H 0.5544 0.0442 0.1466 0.051 Uiso 1 1 calc R . .
C10 C 0.5494(5) -0.0584(6) 0.0113(3) 0.095(5) Uani 1 1 d . . .
H10A H 0.5800 -0.0845 0.0093 0.143 Uiso 1 1 calc R . .
H10B H 0.5597 -0.0241 -0.0044 0.143 Uiso 1 1 calc R . .
H10C H 0.5170 -0.0740 -0.0043 0.143 Uiso 1 1 calc R . .
C11 C 0.3904(3) 0.1412(3) 0.3100(3) 0.0381(19) Uani 1 1 d . . .
C12 C 0.3389(4) 0.1466(3) 0.2903(3) 0.047(2) Uani 1 1 d . . .
H12 H 0.3344 0.1468 0.2568 0.057 Uiso 1 1 calc R . .
C13 C 0.2932(4) 0.1518(4) 0.3201(4) 0.061(3) Uani 1 1 d . . .
H13 H 0.2576 0.1569 0.3070 0.074 Uiso 1 1 calc R . .
C14 C 0.3000(4) 0.1496(4) 0.3695(4) 0.065(3) Uani 1 1 d . . .
H14 H 0.2691 0.1526 0.3898 0.078 Uiso 1 1 calc R . .
C15 C 0.3515(4) 0.1430(4) 0.3881(4) 0.062(3) Uani 1 1 d . . .
H15 H 0.3560 0.1412 0.4216 0.075 Uiso 1 1 calc R . .
C16 C 0.3967(4) 0.1388(4) 0.3592(3) 0.048(2) Uani 1 1 d . . .
H16 H 0.4322 0.1344 0.3727 0.058 Uiso 1 1 calc R . .
C21 C 0.5027(3) 0.1755(3) 0.2986(3) 0.0372(19) Uani 1 1 d . . .
C22 C 0.4915(4) 0.2266(3) 0.3185(3) 0.051(2) Uani 1 1 d . . .
H22 H 0.4546 0.2384 0.3220 0.061 Uiso 1 1 calc R . .
C23 C 0.5339(5) 0.2600(4) 0.3330(4) 0.068(3) Uani 1 1 d . . .
H23 H 0.5258 0.2947 0.3466 0.081 Uiso 1 1 calc R . .
C24 C 0.5877(5) 0.2442(5) 0.3281(4) 0.072(3) Uani 1 1 d . . .
H24 H 0.6167 0.2677 0.3377 0.086 Uiso 1 1 calc R . .
C25 C 0.5989(4) 0.1925(5) 0.3085(4) 0.070(3) Uani 1 1 d . . .
H25 H 0.6359 0.1808 0.3051 0.084 Uiso 1 1 calc R . .
C26 C 0.5566(4) 0.1583(4) 0.2940(3) 0.049(2) Uani 1 1 d . . .
H26 H 0.5646 0.1232 0.2811 0.059 Uiso 1 1 calc R . .
C31 C 0.3959(4) 0.0977(4) 0.1424(3) 0.043(2) Uani 1 1 d . . .
C32 C 0.3960(5) 0.0496(5) 0.1170(4) 0.071(3) Uani 1 1 d . . .
H32 H 0.4268 0.0258 0.1192 0.086 Uiso 1 1 calc R . .
C33 C 0.3525(5) 0.0351(5) 0.0885(4) 0.080(4) Uani 1 1 d . . .
H33 H 0.3537 0.0020 0.0708 0.096 Uiso 1 1 calc R . .
C34 C 0.3074(5) 0.0687(6) 0.0857(4) 0.074(3) Uani 1 1 d . . .
H34 H 0.2773 0.0591 0.0660 0.089 Uiso 1 1 calc R . .
C35 C 0.3062(4) 0.1160(5) 0.1114(4) 0.071(3) Uani 1 1 d . . .
H35 H 0.2748 0.1390 0.1097 0.085 Uiso 1 1 calc R . .
C36 C 0.3498(4) 0.1313(4) 0.1399(3) 0.056(3) Uani 1 1 d . . .
H36 H 0.3482 0.1644 0.1576 0.068 Uiso 1 1 calc R . .
C41 C 0.5021(4) 0.1492(4) 0.1426(3) 0.047(2) Uani 1 1 d . . .
C42 C 0.5486(4) 0.1728(4) 0.1632(4) 0.062(3) Uani 1 1 d . . .
H42 H 0.5543 0.1690 0.1964 0.074 Uiso 1 1 calc R . .
C43 C 0.5859(5) 0.2009(5) 0.1373(4) 0.078(3) Uani 1 1 d . . .
H43 H 0.6174 0.2159 0.1523 0.094 Uiso 1 1 calc R . .
C44 C 0.5785(6) 0.2081(5) 0.0898(5) 0.081(4) Uani 1 1 d . . .
H44 H 0.6043 0.2284 0.0717 0.098 Uiso 1 1 calc R . .
C45 C 0.5329(6) 0.1852(5) 0.0684(4) 0.084(4) Uani 1 1 d . . .
H45 H 0.5277 0.1898 0.0353 0.101 Uiso 1 1 calc R . .
C46 C 0.4941(4) 0.1555(4) 0.0944(3) 0.062(3) Uani 1 1 d . . .
H46 H 0.4630 0.1399 0.0793 0.074 Uiso 1 1 calc R . .
C1S C 0.7500 0.2500 0.113(3) 0.16(4) Uani 0.50 2 d SP . .
C2S C 0.742(5) 0.267(3) 0.082(3) 0.23(5) Uani 0.50 1 d P . .
C3S C 0.764(2) 0.263(3) 0.0459(16) 0.138(19) Uani 0.50 1 d P . .
C4S C 0.7500 0.2500 0.0000 0.31(5) Uiso 1 4 d S . .
C5S C 0.357(2) -0.145(2) 0.085(2) 0.18(2) Uani 0.50 1 d P . .
C6S C 0.3505(16) -0.1256(9) 0.0382(16) 0.242(19) Uani 1 1 d . . .
C7S C 0.3355(11) -0.0896(15) 0.0179(17) 0.27(2) Uani 1 1 d . . .
C8S C 0.3246(16) -0.0926(11) -0.0262(10) 0.087(10) Uani 0.50 1 d P . .
C9S C 0.3160(15) -0.0320(14) -0.0181(12) 0.102(10) Uiso 0.50 1 d P . .
C10S C 0.3047(14) -0.037(3) -0.0474(8) 0.37(4) Uani 1 1 d . . .
C11S C 0.2631(8) -0.0094(11) -0.0334(7) 0.152(8) Uani 1 1 d . . .
C12S C 0.2485(14) 0.0449(12) -0.0446(10) 0.097(9) Uani 0.50 1 d P . .
C13S C 0.296(2) 0.171(5) 0.5113(11) 0.44(9) Uani 0.50 1 d P . .
C14S C 0.266(2) 0.192(2) 0.4893(10) 0.18(2) Uani 0.50 1 d P . .
C15S C 0.2500 0.2500 0.4742(14) 0.28(4) Uani 1 4 d S . .

loop_
_atom_site_aniso_label
_atom_site_aniso_U_11
_atom_site_aniso_U_22
_atom_site_aniso_U_33
_atom_site_aniso_U_23
_atom_site_aniso_U_13
_atom_site_aniso_U_12
Pt1 0.02945(16) 0.02856(16) 0.03484(16) -0.00217(14) -0.00006(14) 0.00333(12)
P1 0.0326(11) 0.0293(10) 0.0401(11) -0.0026(8) -0.0012(9) 0.0040(9)
F1 0.281(15) 0.113(8) 0.308(16) 0.052(9) 0.142(13) 0.081(9)
O1 0.045(4) 0.039(4) 0.122(6) -0.003(4) 0.014(4) -0.002(3)
N1 0.031(3) 0.033(4) 0.039(4) -0.003(3) 0.001(3) 0.002(3)
C1 0.076(9) 0.065(8) 0.172(14) 0.030(9) -0.032(9) 0.004(7)
Li1 0.043(7) 0.043(7) 0.047(12) -0.003(7) 0.003(7) -0.015(10)
P2 0.0390(12) 0.0351(11) 0.0372(11) -0.0015(9) -0.0026(9) 0.0057(10)
F2 0.237(13) 0.237(13) 0.154(16) 0.000 0.000 0.000
N2 0.042(4) 0.026(3) 0.036(3) -0.003(3) -0.008(3) 0.010(3)
C2 0.063(7) 0.063(7) 0.086(9) -0.006(6) 0.001(6) -0.011(6)
B2 0.047(8) 0.047(8) 0.058(14) 0.000 0.000 0.000
F3 0.050(19) 0.13(4) 0.11(2) 0.01(3) -0.026(14) 0.05(3)
C3 0.060(6) 0.033(5) 0.053(5) 0.001(4) -0.011(5) 0.007(4)
F4 0.09(2) 0.05(2) 0.20(3) 0.06(3) 0.06(3) 0.025(17)
C4 0.025(4) 0.034(4) 0.046(5) -0.007(4) -0.003(3) 0.008(3)
C5 0.041(5) 0.051(6) 0.058(6) -0.012(5) 0.007(4) 0.002(4)
C6 0.055(6) 0.066(7) 0.059(6) -0.026(5) -0.007(5) 0.012(6)
C7 0.070(7) 0.087(8) 0.040(5) -0.016(6) -0.006(5) 0.037(6)
C8 0.069(7) 0.062(6) 0.044(5) 0.007(5) 0.012(5) 0.024(5)
C9 0.042(5) 0.036(5) 0.050(5) 0.002(4) 0.010(4) 0.009(4)
C10 0.110(11) 0.134(12) 0.041(6) -0.020(7) -0.005(6) 0.046(9)
C11 0.029(4) 0.030(4) 0.056(5) -0.002(4) 0.005(4) 0.003(3)
C12 0.042(5) 0.035(5) 0.065(6) -0.002(4) -0.001(4) 0.003(4)
C13 0.023(5) 0.054(6) 0.106(9) -0.018(6) 0.004(5) -0.008(4)
C14 0.055(7) 0.053(6) 0.087(8) -0.009(6) 0.029(6) -0.001(5)
C15 0.058(7) 0.064(7) 0.065(6) -0.002(5) 0.021(5) 0.007(5)
C16 0.048(5) 0.043(5) 0.053(5) -0.004(4) 0.002(4) 0.008(4)
C21 0.036(5) 0.035(5) 0.041(5) 0.001(4) -0.002(4) 0.005(4)
C22 0.056(6) 0.029(5) 0.068(6) -0.003(4) -0.008(5) 0.002(4)
C23 0.084(9) 0.036(5) 0.083(8) -0.005(5) -0.034(6) -0.018(5)
C24 0.073(8) 0.056(7) 0.087(8) 0.012(6) -0.024(6) -0.031(6)
C25 0.052(7) 0.073(8) 0.085(8) 0.009(6) -0.006(6) -0.015(6)
C26 0.055(6) 0.043(5) 0.048(5) -0.006(4) -0.011(5) -0.003(5)
C31 0.048(5) 0.043(5) 0.038(4) -0.001(4) -0.002(4) 0.001(4)
C32 0.071(8) 0.066(7) 0.077(7) -0.018(6) -0.022(6) 0.018(6)
C33 0.084(9) 0.081(9) 0.075(8) -0.022(6) -0.025(7) -0.001(7)
C34 0.051(7) 0.116(11) 0.055(7) -0.008(7) -0.014(5) -0.007(7)
C35 0.047(6) 0.102(10) 0.064(7) -0.005(7) -0.009(5) 0.010(6)
C36 0.051(6) 0.072(7) 0.046(5) -0.004(5) -0.003(5) 0.008(5)
C41 0.053(6) 0.045(5) 0.042(5) 0.001(4) 0.005(4) 0.007(4)
C42 0.063(7) 0.060(7) 0.063(6) 0.013(5) 0.007(5) -0.015(5)
C43 0.084(9) 0.077(8) 0.074(8) 0.003(7) 0.011(7) -0.011(7)
C44 0.083(9) 0.056(7) 0.105(10) 0.018(7) 0.037(8) 0.005(7)
C45 0.105(11) 0.097(10) 0.051(6) 0.018(6) 0.026(7) 0.026(8)
C46 0.062(7) 0.073(7) 0.051(6) 0.011(5) 0.012(5) 0.004(6)
C1S 0.16(7) 0.19(11) 0.12(6) 0.000 0.000 -0.02(7)
C2S 0.24(9) 0.10(5) 0.35(14) -0.04(8) 0.10(12) 0.04(5)
C3S 0.10(4) 0.16(5) 0.16(5) 0.05(4) 0.04(3) -0.02(3)
C5S 0.13(4) 0.16(4) 0.27(6) -0.02(4) -0.02(4) 0.05(3)
C6S 0.26(4) 0.062(15) 0.41(5) -0.04(2) -0.12(4) 0.043(17)
C7S 0.16(2) 0.24(4) 0.41(5) -0.22(4) -0.10(3) 0.12(2)
C8S 0.15(3) 0.069(17) 0.044(14) -0.031(12) 0.037(17) -0.031(18)
C10S 0.16(3) 0.88(11) 0.081(16) -0.11(4) 0.043(18) -0.22(5)
C11S 0.125(17) 0.23(2) 0.103(13) 0.015(15) 0.047(12) 0.047(16)
C12S 0.11(2) 0.09(2) 0.085(19) 0.029(16) -0.016(17) -0.019(19)
C13S 0.11(4) 1.2(3) 0.045(19) 0.00(5) 0.03(2) -0.14(8)
C14S 0.23(6) 0.28(7) 0.042(19) 0.02(3) -0.06(3) 0.00(5)
C15S 0.40(7) 0.40(7) 0.03(2) 0.000 0.000 0.000

loop_
_atom_type_symbol
_atom_type_description
_atom_type_scat_dispersion_real
_atom_type_scat_dispersion_imag
_atom_type_scat_source
C C 0.0033 0.0016 'International Tables Vol C Tables 4.2.6.8 and 6.1.1.4'
H H 0.0000 0.0000 'International Tables Vol C Tables 4.2.6.8 and 6.1.1.4'
Li Li -0.0003 0.0001 'International Tables Vol C Tables 4.2.6.8 and 6.1.1.4'
B B 0.0013 0.0007 'International Tables Vol C Tables 4.2.6.8 and 6.1.1.4'
N N 0.0061 0.0033 'International Tables Vol C Tables 4.2.6.8 and 6.1.1.4'
O O 0.0106 0.0060 'International Tables Vol C Tables 4.2.6.8 and 6.1.1.4'
F F 0.0171 0.0103 'International Tables Vol C Tables 4.2.6.8 and 6.1.1.4'
P P 0.1023 0.0942 'International Tables Vol C Tables 4.2.6.8 and 6.1.1.4'
Pt Pt -1.7033 8.3905 'International Tables Vol C Tables 4.2.6.8 and 6.1.1.4'

loop_
_geom_angle_atom_site_label_1
_geom_angle_atom_site_label_2
_geom_angle_atom_site_label_3
_geom_angle
_geom_angle_site_symmetry_1
_geom_angle_site_symmetry_3
_geom_angle_publ_flag
N1 Pt1 N1 73.7(3) 7_545 . ?
N1 Pt1 P1 105.57(18) 7_545 . ?
N1 Pt1 P1 178.34(18) . . ?
N1 Pt1 P2 172.02(18) 7_545 . ?
N1 Pt1 P2 109.49(18) . . ?
P1 Pt1 P2 71.41(8) . . ?
N1 Pt1 Li1 45.9(2) 7_545 . ?
N1 Pt1 Li1 45.9(2) . . ?
P1 Pt1 Li1 134.61(11) . . ?
P2 Pt1 Li1 131.11(15) . . ?
N1 Pt1 Pt1 46.24(16) 7_545 7_545 ?
N1 Pt1 Pt1 46.22(17) . 7_545 ?
P1 Pt1 Pt1 132.23(5) . 7_545 ?
P2 Pt1 Pt1 141.13(6) . 7_545 ?
Li1 Pt1 Pt1 59.7(2) . 7_545 ?
N2 P1 C11 107.0(4) . . ?
N2 P1 C21 106.0(3) . . ?
C11 P1 C21 104.8(4) . . ?
N2 P1 Pt1 94.0(2) . . ?
C11 P1 Pt1 124.2(3) . . ?
C21 P1 Pt1 118.3(3) . . ?
C1 O1 C2 112.9(9) . . ?
C1 O1 Li1 124.2(8) . . ?
C2 O1 Li1 109.4(7) . . ?
C4 N1 Li1 132.0(6) . . ?
C4 N1 Pt1 123.2(5) . 7_545 ?
Li1 N1 Pt1 87.4(3) . 7_545 ?
C4 N1 Pt1 125.8(5) . . ?
Li1 N1 Pt1 87.3(3) . . ?
Pt1 N1 Pt1 87.5(2) 7_545 . ?
F1 B1 F1 110.0(10) 7_545 3_655 ?
F1 B1 F1 112.2(16) 7_545 . ?
F1 B1 F1 106.2(13) 3_655 . ?
F1 B1 F1 106.2(13) 7_545 8_665 ?
F1 B1 F1 112.2(16) 3_655 8_665 ?
F1 B1 F1 110.0(10) . 8_665 ?
O1 Li1 O1 82.7(8) 7_545 . ?
O1 Li1 N1 124.8(3) 7_545 7_545 ?
O1 Li1 N1 128.3(3) . 7_545 ?
O1 Li1 N1 128.3(3) 7_545 . ?
O1 Li1 N1 124.8(3) . . ?
N1 Li1 N1 75.0(7) 7_545 . ?
O1 Li1 Pt1 108.4(3) 7_545 . ?
O1 Li1 Pt1 168.7(6) . . ?
N1 Li1 Pt1 46.7(4) 7_545 . ?
N1 Li1 Pt1 46.8(4) . . ?
O1 Li1 Pt1 168.7(6) 7_545 7_545 ?
O1 Li1 Pt1 108.4(3) . 7_545 ?
N1 Li1 Pt1 46.8(4) 7_545 7_545 ?
N1 Li1 Pt1 46.7(4) . 7_545 ?
Pt1 Li1 Pt1 60.6(4) . 7_545 ?
N2 P2 C31 108.8(4) . . ?
N2 P2 C41 103.7(4) . . ?
C31 P2 C41 105.2(4) . . ?
N2 P2 Pt1 93.7(2) . . ?
C31 P2 Pt1 116.9(3) . . ?
C41 P2 Pt1 125.8(3) . . ?
C3 N2 P1 127.7(5) . . ?
C3 N2 P2 129.2(6) . . ?
P1 N2 P2 100.5(3) . . ?
O1 C2 C2 106.8(7) . 7_545 ?
F4 B2 F4 84.6(13) 3 4 ?
F4 B2 F4 144(4) 3 . ?
F4 B2 F4 84.6(13) 4 . ?
F4 B2 F4 84.6(13) 3 2 ?
F4 B2 F4 144(4) 4 2 ?
F4 B2 F4 84.6(13) . 2 ?
F4 B2 F2 108(2) 3 . ?
F4 B2 F2 108(2) 4 . ?
F4 B2 F2 108(2) . . ?
F4 B2 F2 108(2) 2 . ?
F4 B2 F3 52.4(16) 3 3 ?
F4 B2 F3 32.9(15) 4 3 ?
F4 B2 F3 114.7(17) . 3 ?
F4 B2 F3 130(2) 2 3 ?
F2 B2 F3 108.2(17) . 3 ?
F4 B2 F3 32.9(15) 3 2 ?
F4 B2 F3 114.7(17) 4 2 ?
F4 B2 F3 130(2) . 2 ?
F4 B2 F3 52.4(16) 2 2 ?
F2 B2 F3 108.2(17) . 2 ?
F3 B2 F3 84.4(10) 3 2 ?
F4 B2 F3 130(2) 3 4 ?
F4 B2 F3 52.4(16) 4 4 ?
F4 B2 F3 32.9(15) . 4 ?
F4 B2 F3 114.7(17) 2 4 ?
F2 B2 F3 108.2(17) . 4 ?
F3 B2 F3 84.4(10) 3 4 ?
F3 B2 F3 144(3) 2 4 ?
F4 B2 F3 114.7(17) 3 . ?
F4 B2 F3 130(2) 4 . ?
F4 B2 F3 52.4(16) . . ?
F4 B2 F3 32.9(15) 2 . ?
F2 B2 F3 108.2(17) . . ?
F3 B2 F3 144(3) 3 . ?
F3 B2 F3 84.4(10) 2 . ?
F3 B2 F3 84.4(10) 4 . ?
F4 F3 B2 69(3) 2 . ?
F3 F4 B2 78(4) 4 . ?
F3 F4 F4 32(4) 4 4 ?
B2 F4 F4 47.7(6) . 4 ?
F3 F4 F4 122(4) 4 2 ?
B2 F4 F4 47.7(6) . 2 ?
F4 F4 F4 90.000(10) 4 2 ?
C5 C4 N1 119.1(8) . . ?
C5 C4 C9 116.1(8) . . ?
N1 C4 C9 124.8(7) . . ?
C6 C5 C4 122.2(9) . . ?
C5 C6 C7 121.8(10) . . ?
C6 C7 C8 117.0(9) . . ?
C6 C7 C10 121.5(11) . . ?
C8 C7 C10 121.5(12) . . ?
C9 C8 C7 121.3(10) . . ?
C8 C9 C4 121.5(9) . . ?
C12 C11 C16 120.2(8) . . ?
C12 C11 P1 119.3(7) . . ?
C16 C11 P1 120.3(6) . . ?
C11 C12 C13 119.3(9) . . ?
C12 C13 C14 119.9(9) . . ?
C15 C14 C13 119.6(9) . . ?
C14 C15 C16 121.0(10) . . ?
C15 C16 C11 119.9(9) . . ?
C26 C21 C22 119.6(8) . . ?
C26 C21 P1 117.8(6) . . ?
C22 C21 P1 122.2(7) . . ?
C23 C22 C21 120.1(9) . . ?
C24 C23 C22 121.3(10) . . ?
C23 C24 C25 118.6(10) . . ?
C26 C25 C24 120.8(10) . . ?
C21 C26 C25 119.7(9) . . ?
C32 C31 C36 118.3(9) . . ?
C32 C31 P2 120.1(7) . . ?
C36 C31 P2 121.4(7) . . ?
C31 C32 C33 121.5(10) . . ?
C34 C33 C32 119.8(11) . . ?
C35 C34 C33 119.4(10) . . ?
C34 C35 C36 121.4(11) . . ?
C35 C36 C31 119.5(10) . . ?
C46 C41 C42 118.5(9) . . ?
C46 C41 P2 122.7(8) . . ?
C42 C41 P2 118.8(7) . . ?
C43 C42 C41 121.9(10) . . ?
C42 C43 C44 120.5(12) . . ?
C43 C44 C45 118.9(11) . . ?
C44 C45 C46 121.6(11) . . ?
C41 C46 C45 118.6(11) . . ?
C2S C1S C2S 54(9) 3_655 . ?
C2S C1S C3S 26(6) 3_655 3_655 ?
C2S C1S C3S 34(5) . 3_655 ?
C2S C1S C3S 34(5) 3_655 . ?
C2S C1S C3S 26(6) . . ?
C3S C1S C3S 28(3) 3_655 . ?
C2S C2S C1S 63(4) 3_655 . ?
C2S C2S C3S 75(7) 3_655 . ?
C1S C2S C3S 131(9) . . ?
C2S C2S C3S 62(6) 3_655 3_655 ?
C1S C2S C3S 120(7) . 3_655 ?
C3S C2S C3S 46(5) . 3_655 ?
C3S C3S C2S 73(6) 3_655 . ?
C3S C3S C2S 61(6) 3_655 3_655 ?
C2S C3S C2S 44(6) . 3_655 ?
C3S C3S C4S 69.8(15) 3_655 . ?
C2S C3S C4S 136(7) . . ?
C2S C3S C4S 126(6) 3_655 . ?
C3S C3S C1S 75.8(16) 3_655 . ?
C2S C3S C1S 22(4) . . ?
C2S C3S C1S 26(3) 3_655 . ?
C4S C3S C1S 146(3) . . ?
C3S C4S C3S 40(3) 3_655 . ?
C3S C4S C3S 152(2) 3_655 10_665 ?
C3S C4S C3S 152(2) . 10_665 ?
C3S C4S C3S 152(2) 3_655 12_655 ?
C3S C4S C3S 152(2) . 12_655 ?
C3S C4S C3S 40(3) 10_665 12_655 ?
C7S C6S C5S 142(5) . . ?
C8S C7S C6S 122(3) . . ?
C8S C7S C9S 56(3) . . ?
C6S C7S C9S 175(5) . . ?
C7S C8S C10S 113(3) . . ?
C10S C9S C7S 121(6) . . ?
C9S C10S C11S 84(4) . . ?
C9S C10S C8S 70(5) . . ?
C11S C10S C8S 126(3) . . ?
C10S C11S C12S 129(3) . . ?
C13S C14S C15S 140(8) . . ?
C14S C15S C14S 85.6(12) 3 4 ?
C14S C15S C14S 85.6(12) 3 2 ?
C14S C15S C14S 148(4) 4 2 ?
C14S C15S C14S 148(4) 3 . ?
C14S C15S C14S 85.6(12) 4 . ?
C14S C15S C14S 85.6(12) 2 . ?

loop_
_geom_bond_atom_site_label_1
_geom_bond_atom_site_label_2
_geom_bond_distance
_geom_bond_site_symmetry_2
_geom_bond_publ_flag
Pt1 N1 2.061(6) 7_545 ?
Pt1 N1 2.062(6) . ?
Pt1 P1 2.235(2) . ?
Pt1 P2 2.242(2) . ?
Pt1 Li1 2.827(17) . ?
Pt1 Pt1 2.8519(6) 7_545 ?
P1 N2 1.698(6) . ?
P1 C11 1.805(8) . ?
P1 C21 1.828(8) . ?
F1 B1 1.339(11) . ?
O1 C1 1.397(13) . ?
O1 C2 1.422(12) . ?
O1 Li1 1.988(16) . ?
N1 C4 1.395(10) . ?
N1 Li1 2.032(16) . ?
N1 Pt1 2.061(6) 7_545 ?
B1 F1 1.339(11) 7_545 ?
B1 F1 1.339(11) 3_655 ?
B1 F1 1.339(11) 8_665 ?
Li1 O1 1.988(16) 7_545 ?
Li1 N1 2.032(17) 7_545 ?
Li1 Pt1 2.827(17) 7_545 ?
P2 N2 1.700(6) . ?
P2 C31 1.808(9) . ?
P2 C41 1.809(9) . ?
F2 B2 1.36(3) . ?
N2 C3 1.467(9) . ?
C2 C2 1.49(2) 7_545 ?
B2 F4 1.30(3) 3 ?
B2 F4 1.30(3) 4 ?
B2 F4 1.30(3) . ?
B2 F4 1.30(3) 2 ?
B2 F3 1.36(2) 3 ?
B2 F3 1.36(2) 2 ?
B2 F3 1.36(2) 4 ?
B2 F3 1.36(2) . ?
F3 F4 0.76(3) 2 ?
F4 F3 0.76(3) 4 ?
F4 F4 1.75(4) 4 ?
F4 F4 1.75(4) 2 ?
C4 C5 1.388(11) . ?
C4 C9 1.397(11) . ?
C5 C6 1.374(12) . ?
C6 C7 1.376(15) . ?
C7 C8 1.392(15) . ?
C7 C10 1.520(13) . ?
C8 C9 1.384(12) . ?
C11 C12 1.380(11) . ?
C11 C16 1.398(11) . ?
C12 C13 1.402(12) . ?
C13 C14 1.403(14) . ?
C14 C15 1.370(14) . ?
C15 C16 1.375(12) . ?
C21 C26 1.387(11) . ?
C21 C22 1.390(11) . ?
C22 C23 1.379(12) . ?
C23 C24 1.373(15) . ?
C24 C25 1.401(15) . ?
C25 C26 1.386(13) . ?
C31 C32 1.374(13) . ?
C31 C36 1.393(12) . ?
C32 C33 1.376(14) . ?
C33 C34 1.373(15) . ?
C34 C35 1.361(15) . ?
C35 C36 1.382(13) . ?
C41 C46 1.383(12) . ?
C41 C42 1.398(13) . ?
C42 C43 1.352(14) . ?
C43 C44 1.364(15) . ?
C44 C45 1.381(17) . ?
C45 C46 1.398(15) . ?
C1S C2S 0.99(10) 3_655 ?
C1S C2S 0.99(10) . ?
C1S C3S 1.95(11) 3_655 ?
C1S C3S 1.95(11) . ?
C2S C2S 0.90(11) 3_655 ?
C2S C3S 1.15(7) . ?
C2S C3S 1.26(8) 3_655 ?
C3S C3S 0.95(8) 3_655 ?
C3S C2S 1.26(8) 3_655 ?
C3S C4S 1.38(5) . ?
C4S C3S 1.38(5) 3_655 ?
C4S C3S 1.38(5) 10_665 ?
C4S C3S 1.38(5) 12_655 ?
C5S C6S 1.40(6) . ?
C6S C7S 1.11(4) . ?
C7S C8S 1.27(4) . ?
C7S C9S 1.80(5) . ?
C8S C10S 1.56(6) . ?
C9S C10S 0.88(3) . ?
C10S C11S 1.28(5) . ?
C11S C12S 1.40(3) . ?
C13S C14S 1.08(9) . ?
C14S C15S 1.53(5) . ?
C15S C14S 1.53(5) 3 ?
C15S C14S 1.53(5) 4 ?
C15S C14S 1.53(5) 2 ?
